data_7111430
loop_
_publ_author_name
'Ganesan, Prasad V.'
'Kepert, Cameron J.'

_publ_section_title
;
 Nanoporosity of an interpenetrated NbO-type molecular framework studied
 by single crystal X-ray diffraction
;
_journal_issue 19
_journal_name_full 'Chemical Communications'
_journal_page_first 2168
_journal_page_last 2169
_journal_paper_doi 10.1039/b409543j
_journal_year 2004
_chemical_formula_moiety 'C22 H28 Fe N10 S2, 0.40 (C2 H3 N)'
_chemical_formula_sum 'C22.8 H29.2 Fe N10.4 S2'
_chemical_formula_weight 568.98
_chemical_name_systematic
;
?
;
_space_group_IT_number 148
_symmetry_cell_setting hexagonal
_symmetry_Int_Tables_number 148
_symmetry_space_group_name_Hall '-R 3'
_symmetry_space_group_name_H-M 'R -3 :H'
_atom_sites_solution_hydrogens geom
_atom_sites_solution_primary direct
_atom_sites_solution_secondary difmap
_audit_creation_method SHELXL-97
_cell_angle_alpha 90.000(5)
_cell_angle_beta 90.000(5)
_cell_angle_gamma 120.000(5)
_cell_formula_units_Z 9
_cell_length_a 25.390(5)
_cell_length_b 25.390(5)
_cell_length_c 10.986(5)
_cell_measurement_reflns_used 833
_cell_measurement_temperature 375(2)
_cell_measurement_theta_max 21.175
_cell_measurement_theta_min 2.619
_cell_volume 6133(3)
_computing_cell_refinement 'SMART (BrukerAXS, 1997)'
_computing_data_collection 'SMART (BrukerAXS, 1997)'
_computing_data_reduction 'SAINT+ (BrukerAXS, 1997)'
_computing_molecular_graphics 'XPMA/ZORTEP, WebLabViewer Pro 3.7'
_computing_structure_refinement 'SHELXL-97 (Sheldrick, 1997)'
_computing_structure_solution 'SHELXS-97 (Sheldrick, 1990)'
_diffrn_ambient_temperature 375(2)
_diffrn_measured_fraction_theta_full 0.950
_diffrn_measured_fraction_theta_max 0.950
_diffrn_measurement_device_type 'BrukerSMART 1000 CCD'
_diffrn_measurement_method \w
_diffrn_radiation_monochromator graphite
_diffrn_radiation_source 'fine-focus sealed tube'
_diffrn_radiation_type MoK\a
_diffrn_radiation_wavelength 0.71069
_diffrn_reflns_av_R_equivalents 0.0328
_diffrn_reflns_av_sigmaI/netI 0.0960
_diffrn_reflns_limit_h_max 32
_diffrn_reflns_limit_h_min -32
_diffrn_reflns_limit_k_max 33
_diffrn_reflns_limit_k_min -33
_diffrn_reflns_limit_l_max 14
_diffrn_reflns_limit_l_min -14
_diffrn_reflns_number 6544
_diffrn_reflns_theta_full 28.03
_diffrn_reflns_theta_max 28.03
_diffrn_reflns_theta_min 2.07
_diffrn_standards_decay_% 0.00
_diffrn_standards_number 0
_exptl_absorpt_coefficient_mu 0.739
_exptl_absorpt_correction_T_max 0.922
_exptl_absorpt_correction_T_min 0.741
_exptl_absorpt_correction_type empirical
_exptl_absorpt_process_details 'SADABS, Bruker 1995'
_exptl_crystal_colour purple
_exptl_crystal_density_diffrn 1.386
_exptl_crystal_density_method 'not measured'
_exptl_crystal_description 'hexagonal rods'
_exptl_crystal_F_000 2671
_exptl_crystal_size_max 0.27
_exptl_crystal_size_mid 0.12
_exptl_crystal_size_min 0.11
_refine_diff_density_max 0.417
_refine_diff_density_min -0.791
_refine_diff_density_rms 0.091
_refine_ls_extinction_method none
_refine_ls_goodness_of_fit_ref 1.103
_refine_ls_hydrogen_treatment mixed
_refine_ls_matrix_type full
_refine_ls_number_parameters 168
_refine_ls_number_reflns 3128
_refine_ls_number_restraints 3
_refine_ls_restrained_S_all 1.103
_refine_ls_R_factor_all 0.1513
_refine_ls_R_factor_gt 0.0695
_refine_ls_shift/su_max 0.000
_refine_ls_shift/su_mean 0.000
_refine_ls_structure_factor_coef Fsqd
_refine_ls_weighting_details 'calc w=1/[\s^2^(Fo^2^)+(0.0156P)^2^+43.6905P] where P=(Fo^2^+2Fc^2^)/3'
_refine_ls_weighting_scheme calc
_refine_ls_wR_factor_gt 0.1061
_refine_ls_wR_factor_ref 0.1358
_reflns_number_gt 1792
_reflns_number_total 3128
_reflns_threshold_expression >2sigma(I)
_cod_data_source_file b409543jsup1.cif
_cod_data_source_block A_375K_1
_cod_depositor_comments
;
The following automatic conversions were performed:

'_symmetry_cell_setting' value 'Hexagonal' changed to 'hexagonal'
according to /home/saulius/struct/CIF-dictionaries/cif_core.dic
dictionary named 'cif_core.dic' version 2.4.2 from 2011-04-26.

Automatic conversion script
Id: cif_fix_values 1891 2012-01-12 08:04:46Z andrius 
;
_cod_original_sg_symbol_Hall -R3
_cod_original_sg_symbol_H-M R-3
_cod_original_formula_sum 'C22.80 H29.20 Fe N10.40 S2'
_cod_database_code 7111430

loop_
_symmetry_equiv_pos_as_xyz
'x, y, z'
'-y, x-y, z'
'-x+y, -x, z'
'x+2/3, y+1/3, z+1/3'
'-y+2/3, x-y+1/3, z+1/3'
'-x+y+2/3, -x+1/3, z+1/3'
'x+1/3, y+2/3, z+2/3'
'-y+1/3, x-y+2/3, z+2/3'
'-x+y+1/3, -x+2/3, z+2/3'
'-x, -y, -z'
'y, -x+y, -z'
'x-y, x, -z'
'-x+2/3, -y+1/3, -z+1/3'
'y+2/3, -x+y+1/3, -z+1/3'
'x-y+2/3, x+1/3, -z+1/3'
'-x+1/3, -y+2/3, -z+2/3'
'y+1/3, -x+y+2/3, -z+2/3'
'x-y+1/3, x+2/3, -z+2/3'

loop_
_atom_site_label
_atom_site_type_symbol
_atom_site_fract_x
_atom_site_fract_y
_atom_site_fract_z
_atom_site_U_iso_or_equiv
_atom_site_adp_type
_atom_site_occupancy
_atom_site_symmetry_multiplicity
_atom_site_calc_flag
_atom_site_refinement_flags
Fe1 Fe 0.5000 0.5000 0.5000 0.0307(3) Uani 1 2 d S
S1 S 0.33203(6) 0.52478(6) 0.62305(12) 0.0427(4) Uani 1 1 d .
C1 C 0.3933(2) 0.52224(19) 0.5956(4) 0.0266(10) Uani 1 1 d .
N1 N 0.43640(17) 0.52003(17) 0.5726(3) 0.0323(9) Uani 1 1 d .
N10 N 0.54979(17) 0.52796(16) 0.6801(3) 0.0291(9) Uani 1 1 d .
N11 N 0.55018(17) 0.57617(17) 0.7328(3) 0.0323(9) Uani 1 1 d .
H11 H 0.5304 0.5928 0.7046 0.039 Uiso 1 1 calc R
C10 C 0.5860(2) 0.5167(2) 0.7504(4) 0.0286(10) Uani 1 1 d .
C11 C 0.6094(2) 0.55849(19) 0.8488(4) 0.0264(10) Uani 1 1 d .
C12 C 0.5845(2) 0.5955(2) 0.8332(4) 0.0303(10) Uani 1 1 d .
C13 C 0.5980(2) 0.4661(2) 0.7258(4) 0.0442(13) Uani 1 1 d .
H13A H 0.5762 0.4444 0.6544 0.066 Uiso 0.50 1 calc PR
H13B H 0.5849 0.4389 0.7941 0.066 Uiso 0.50 1 calc PR
H13C H 0.6408 0.4823 0.7131 0.066 Uiso 0.50 1 calc PR
H13D H 0.6251 0.4660 0.7867 0.066 Uiso 0.50 1 calc PR
H13E H 0.6163 0.4715 0.6470 0.066 Uiso 0.50 1 calc PR
H13F H 0.5604 0.4281 0.7280 0.066 Uiso 0.50 1 calc PR
C14 C 0.5900(3) 0.6466(2) 0.9064(5) 0.0529(15) Uani 1 1 d .
H14A H 0.5663 0.6623 0.8697 0.079 Uiso 0.50 1 calc PR
H14B H 0.6319 0.6781 0.9099 0.079 Uiso 0.50 1 calc PR
H14C H 0.5754 0.6327 0.9873 0.079 Uiso 0.50 1 calc PR
H14D H 0.6160 0.6531 0.9749 0.079 Uiso 0.50 1 calc PR
H14E H 0.5505 0.6373 0.9348 0.079 Uiso 0.50 1 calc PR
H14F H 0.6070 0.6827 0.8573 0.079 Uiso 0.50 1 calc PR
C20 C 0.6438(2) 0.5240(2) 1.0360(4) 0.0311(10) Uani 1 1 d .
C21 C 0.65237(19) 0.56498(19) 0.9451(4) 0.0263(10) Uani 1 1 d .
C22 C 0.7086(2) 0.6170(2) 0.9721(4) 0.0306(10) Uani 1 1 d .
C23 C 0.5924(2) 0.4619(2) 1.0597(5) 0.0522(15) Uani 1 1 d .
H23A H 0.6014 0.4452 1.1299 0.078 Uiso 0.50 1 calc PR
H23B H 0.5864 0.4365 0.9903 0.078 Uiso 0.50 1 calc PR
H23C H 0.5560 0.4637 1.0743 0.078 Uiso 0.50 1 calc PR
H23D H 0.5612 0.4518 0.9998 0.078 Uiso 0.50 1 calc PR
H23E H 0.5761 0.4605 1.1393 0.078 Uiso 0.50 1 calc PR
H23F H 0.6065 0.4333 1.0554 0.078 Uiso 0.50 1 calc PR
C24 C 0.7411(2) 0.6743(2) 0.9016(5) 0.0500(15) Uani 1 1 d .
H24A H 0.7786 0.7017 0.9419 0.075 Uiso 0.50 1 calc PR
H24B H 0.7162 0.6927 0.8957 0.075 Uiso 0.50 1 calc PR
H24C H 0.7498 0.6656 0.8214 0.075 Uiso 0.50 1 calc PR
H24D H 0.7178 0.6717 0.8307 0.075 Uiso 0.50 1 calc PR
H24E H 0.7802 0.6806 0.8770 0.075 Uiso 0.50 1 calc PR
H24F H 0.7466 0.7078 0.9513 0.075 Uiso 0.50 1 calc PR
N20 N 0.73337(16) 0.60904(17) 1.0733(3) 0.0285(9) Uani 1 1 d .
N21 N 0.69258(17) 0.55162(17) 1.1088(3) 0.0312(9) Uani 1 1 d .
H21 H 0.6975 0.5345 1.1720 0.037 Uiso 1 1 calc R
C101 C 0.3333 0.6667 -0.140(4) 0.200 Uiso 0.602(18) 3 d SPD
H10A H 0.3061 0.6387 -0.2000 0.300 Uiso 0.100(3) 1 calc PR
H10B H 0.3745 0.6839 -0.1685 0.300 Uiso 0.100(3) 1 calc PR
H10C H 0.3241 0.6985 -0.1274 0.300 Uiso 0.100(3) 1 calc PR
H10D H 0.3636 0.7087 -0.1306 0.300 Uiso 0.100(3) 1 calc PR
H10E H 0.2953 0.6636 -0.1621 0.300 Uiso 0.100(3) 1 calc PR
H10F H 0.3457 0.6489 -0.2032 0.300 Uiso 0.100(3) 1 calc PR
C100 C 0.327(5) 0.636(3) -0.032(4) 0.200 Uiso 0.201(6) 1 d PD
N100 N 0.325(4) 0.613(3) 0.059(4) 0.300 Uiso 0.201(6) 1 d PD

loop_
_atom_site_aniso_label
_atom_site_aniso_U_11
_atom_site_aniso_U_22
_atom_site_aniso_U_33
_atom_site_aniso_U_23
_atom_site_aniso_U_13
_atom_site_aniso_U_12
Fe1 0.0291(5) 0.0426(6) 0.0218(5) -0.0083(4) -0.0034(4) 0.0190(5)
S1 0.0352(7) 0.0559(9) 0.0440(8) 0.0036(7) 0.0036(6) 0.0279(7)
C1 0.027(2) 0.028(2) 0.020(2) -0.0010(19) -0.0010(19) 0.010(2)
N1 0.033(2) 0.037(2) 0.025(2) 0.0010(17) 0.0026(18) 0.0159(19)
N10 0.032(2) 0.032(2) 0.0214(19) -0.0042(16) -0.0037(16) 0.0143(18)
N11 0.042(2) 0.040(2) 0.023(2) -0.0051(18) -0.0080(18) 0.026(2)
C10 0.028(2) 0.031(2) 0.023(2) -0.0012(19) 0.0006(19) 0.012(2)
C11 0.032(2) 0.032(2) 0.014(2) -0.0012(18) 0.0008(18) 0.015(2)
C12 0.034(3) 0.034(3) 0.019(2) -0.004(2) -0.0085(19) 0.014(2)
C13 0.057(3) 0.048(3) 0.036(3) -0.006(2) -0.011(3) 0.032(3)
C14 0.074(4) 0.054(4) 0.045(3) -0.021(3) -0.022(3) 0.044(3)
C20 0.039(3) 0.033(3) 0.023(2) -0.001(2) -0.001(2) 0.019(2)
C21 0.030(2) 0.029(2) 0.021(2) -0.0007(19) -0.0008(19) 0.015(2)
C22 0.035(3) 0.034(3) 0.022(2) 0.001(2) 0.001(2) 0.016(2)
C23 0.051(3) 0.037(3) 0.046(3) 0.011(3) 0.001(3) 0.005(3)
C24 0.056(4) 0.040(3) 0.035(3) 0.011(2) -0.013(3) 0.009(3)
N20 0.031(2) 0.034(2) 0.0189(19) 0.0042(16) -0.0011(16) 0.0151(18)
N21 0.038(2) 0.036(2) 0.022(2) 0.0074(17) -0.0006(17) 0.0206(19)

loop_
_atom_type_symbol
_atom_type_description
_atom_type_scat_dispersion_real
_atom_type_scat_dispersion_imag
_atom_type_scat_source
C C 0.0033 0.0016 'International Tables Vol C Tables 4.2.6.8 and 6.1.1.4'
H H 0.0000 0.0000 'International Tables Vol C Tables 4.2.6.8 and 6.1.1.4'
N N 0.0061 0.0033 'International Tables Vol C Tables 4.2.6.8 and 6.1.1.4'
S S 0.1246 0.1234 'International Tables Vol C Tables 4.2.6.8 and 6.1.1.4'
Fe Fe 0.3463 0.8444 'International Tables Vol C Tables 4.2.6.8 and 6.1.1.4'

loop_
_geom_angle_atom_site_label_1
_geom_angle_atom_site_label_2
_geom_angle_atom_site_label_3
_geom_angle
_geom_angle_site_symmetry_1
_geom_angle_site_symmetry_3
N1 Fe1 N1 180.000(1) 10_666 .
N1 Fe1 N10 91.83(14) 10_666 .
N1 Fe1 N10 88.17(14) . .
N1 Fe1 N10 88.17(14) 10_666 10_666
N1 Fe1 N10 91.83(14) . 10_666
N10 Fe1 N10 180.000(1) . 10_666
N1 Fe1 N20 95.82(13) 10_666 6_564
N1 Fe1 N20 84.18(13) . 6_564
N10 Fe1 N20 98.92(12) . 6_564
N10 Fe1 N20 81.08(12) 10_666 6_564
N1 Fe1 N20 84.18(13) 10_666 18_546
N1 Fe1 N20 95.82(13) . 18_546
N10 Fe1 N20 81.08(12) . 18_546
N10 Fe1 N20 98.92(12) 10_666 18_546
N20 Fe1 N20 180.0 6_564 18_546
N1 C1 S1 178.0(4) . .
C1 N1 Fe1 165.7(4) . .
C10 N10 N11 104.6(3) . .
C10 N10 Fe1 140.7(3) . .
N11 N10 Fe1 114.2(3) . .
C12 N11 N10 113.3(4) . .
C12 N11 H11 123.4 . .
N10 N11 H11 123.4 . .
N10 C10 C11 110.7(4) . .
N10 C10 C13 122.8(4) . .
C11 C10 C13 126.5(4) . .
C12 C11 C10 104.6(4) . .
C12 C11 C21 125.4(4) . .
C10 C11 C21 129.9(4) . .
N11 C12 C11 106.7(4) . .
N11 C12 C14 122.1(4) . .
C11 C12 C14 131.2(4) . .
C10 C13 H13A 109.5 . .
C10 C13 H13B 109.5 . .
H13A C13 H13B 109.5 . .
C10 C13 H13C 109.5 . .
H13A C13 H13C 109.5 . .
H13B C13 H13C 109.5 . .
C10 C13 H13D 109.5 . .
H13A C13 H13D 141.1 . .
H13B C13 H13D 56.3 . .
H13C C13 H13D 56.3 . .
C10 C13 H13E 109.5 . .
H13A C13 H13E 56.3 . .
H13B C13 H13E 141.1 . .
H13C C13 H13E 56.3 . .
H13D C13 H13E 109.5 . .
C10 C13 H13F 109.5 . .
H13A C13 H13F 56.3 . .
H13B C13 H13F 56.3 . .
H13C C13 H13F 141.1 . .
H13D C13 H13F 109.5 . .
H13E C13 H13F 109.5 . .
C12 C14 H14A 109.5 . .
C12 C14 H14B 109.5 . .
H14A C14 H14B 109.5 . .
C12 C14 H14C 109.5 . .
H14A C14 H14C 109.5 . .
H14B C14 H14C 109.5 . .
C12 C14 H14D 109.5 . .
H14A C14 H14D 141.1 . .
H14B C14 H14D 56.3 . .
H14C C14 H14D 56.3 . .
C12 C14 H14E 109.5 . .
H14A C14 H14E 56.3 . .
H14B C14 H14E 141.1 . .
H14C C14 H14E 56.3 . .
H14D C14 H14E 109.5 . .
C12 C14 H14F 109.5 . .
H14A C14 H14F 56.3 . .
H14B C14 H14F 56.3 . .
H14C C14 H14F 141.1 . .
H14D C14 H14F 109.5 . .
H14E C14 H14F 109.5 . .
N21 C20 C21 106.4(4) . .
N21 C20 C23 122.8(4) . .
C21 C20 C23 130.8(4) . .
C20 C21 C22 105.0(4) . .
C20 C21 C11 127.5(4) . .
C22 C21 C11 127.2(4) . .
N20 C22 C21 111.3(4) . .
N20 C22 C24 120.5(4) . .
C21 C22 C24 128.1(4) . .
C20 C23 H23A 109.5 . .
C20 C23 H23B 109.5 . .
H23A C23 H23B 109.5 . .
C20 C23 H23C 109.5 . .
H23A C23 H23C 109.5 . .
H23B C23 H23C 109.5 . .
C20 C23 H23D 109.5 . .
H23A C23 H23D 141.1 . .
H23B C23 H23D 56.3 . .
H23C C23 H23D 56.3 . .
C20 C23 H23E 109.5 . .
H23A C23 H23E 56.3 . .
H23B C23 H23E 141.1 . .
H23C C23 H23E 56.3 . .
H23D C23 H23E 109.5 . .
C20 C23 H23F 109.5 . .
H23A C23 H23F 56.3 . .
H23B C23 H23F 56.3 . .
H23C C23 H23F 141.1 . .
H23D C23 H23F 109.5 . .
H23E C23 H23F 109.5 . .
C22 C24 H24A 109.5 . .
C22 C24 H24B 109.5 . .
H24A C24 H24B 109.5 . .
C22 C24 H24C 109.5 . .
H24A C24 H24C 109.5 . .
H24B C24 H24C 109.5 . .
C22 C24 H24D 109.5 . .
H24A C24 H24D 141.1 . .
H24B C24 H24D 56.3 . .
H24C C24 H24D 56.3 . .
C22 C24 H24E 109.5 . .
H24A C24 H24E 56.3 . .
H24B C24 H24E 141.1 . .
H24C C24 H24E 56.3 . .
H24D C24 H24E 109.5 . .
C22 C24 H24F 109.5 . .
H24A C24 H24F 56.3 . .
H24B C24 H24F 56.3 . .
H24C C24 H24F 141.1 . .
H24D C24 H24F 109.5 . .
H24E C24 H24F 109.5 . .
C22 N20 N21 103.7(3) . .
C22 N20 Fe1 133.2(3) . 8_655
N21 N20 Fe1 122.1(3) . 8_655
C20 N21 N20 113.5(3) . .
C20 N21 H21 123.2 . .
N20 N21 H21 123.2 . .
C100 C101 H10A 109.5 . .
C100 C101 H10B 109.5 . .
H10A C101 H10B 109.5 . .
C100 C101 H10C 109.5 . .
H10A C101 H10C 109.5 . .
H10B C101 H10C 109.5 . .
C100 C101 H10D 109.5 . .
H10A C101 H10D 141.1 . .
H10B C101 H10D 56.3 . .
H10C C101 H10D 56.3 . .
C100 C101 H10E 109.5 . .
H10A C101 H10E 56.3 . .
H10B C101 H10E 141.1 . .
H10C C101 H10E 56.3 . .
H10D C101 H10E 109.5 . .
C100 C101 H10F 109.5 . .
H10A C101 H10F 56.3 . .
H10B C101 H10F 56.3 . .
H10C C101 H10F 141.1 . .
H10D C101 H10F 109.5 . .
H10E C101 H10F 109.5 . .
N100 C100 C101 176(10) . .

loop_
_geom_bond_atom_site_label_1
_geom_bond_atom_site_label_2
_geom_bond_distance
_geom_bond_site_symmetry_2
Fe1 N1 2.080(4) 10_666
Fe1 N1 2.080(4) .
Fe1 N10 2.262(4) .
Fe1 N10 2.262(4) 10_666
Fe1 N20 2.433(4) 6_564
Fe1 N20 2.433(4) 18_546
S1 C1 1.616(5) .
C1 N1 1.152(5) .
N10 C10 1.337(5) .
N10 N11 1.350(5) .
N11 C12 1.338(5) .
N11 H11 0.8600 .
C10 C11 1.421(6) .
C10 C13 1.486(6) .
C11 C12 1.381(6) .
C11 C21 1.470(6) .
C12 C14 1.473(6) .
C13 H13A 0.9600 .
C13 H13B 0.9600 .
C13 H13C 0.9600 .
C13 H13D 0.9600 .
C13 H13E 0.9600 .
C13 H13F 0.9600 .
C14 H14A 0.9600 .
C14 H14B 0.9600 .
C14 H14C 0.9600 .
C14 H14D 0.9600 .
C14 H14E 0.9600 .
C14 H14F 0.9600 .
C20 N21 1.341(6) .
C20 C21 1.377(6) .
C20 C23 1.484(6) .
C21 C22 1.409(6) .
C22 N20 1.342(5) .
C22 C24 1.482(6) .
C23 H23A 0.9600 .
C23 H23B 0.9600 .
C23 H23C 0.9600 .
C23 H23D 0.9600 .
C23 H23E 0.9600 .
C23 H23F 0.9600 .
C24 H24A 0.9600 .
C24 H24B 0.9600 .
C24 H24C 0.9600 .
C24 H24D 0.9600 .
C24 H24E 0.9600 .
C24 H24F 0.9600 .
N20 N21 1.356(5) .
N20 Fe1 2.433(4) 8_655
N21 H21 0.8600 .
C101 C100 1.389(9) .
C101 H10A 0.9600 .
C101 H10B 0.9600 .
C101 H10C 0.9600 .
C101 H10D 0.9600 .
C101 H10E 0.9600 .
C101 H10F 0.9600 .
C100 N100 1.149(9) .

loop_
_geom_hbond_atom_site_label_D
_geom_hbond_atom_site_label_H
_geom_hbond_atom_site_label_A
_geom_hbond_distance_DH
_geom_hbond_distance_HA
_geom_hbond_distance_DA
_geom_hbond_angle_DHA
_geom_hbond_site_symmetry_A
N11 H11 S1 0.86 2.84 3.650(4) 156.6 15_556
N21 H21 S1 0.86 2.60 3.408(4) 156.5 10_667
